data_4083779
loop_
_publ_author_name
'Yeong, Hui-Xian'
'Li, Yongxin'
'So, Cheuk-Wai'

_publ_section_title
;
 A Base-Stabilized Silyliumylidene Cation as a Ligand for Rhodium and
 Tungsten Complexes
;
_journal_name_full Organometallics
_journal_page_first 140627113050000
_journal_paper_doi 10.1021/om500232f
_journal_year 2014
_chemical_formula_sum 'C28 H33 F3 N4 O8 S Si W'
_chemical_formula_weight 854.58
_chemical_name_systematic
; 
 ? 
;
_space_group_IT_number 14
_symmetry_cell_setting monoclinic
_symmetry_space_group_name_Hall '-P 2ybc'
_symmetry_space_group_name_H-M 'P 1 21/c 1'
_atom_sites_solution_hydrogens geom
_atom_sites_solution_primary direct
_atom_sites_solution_secondary difmap
_audit_creation_method SHELXL-97
_cell_angle_alpha 90.00
_cell_angle_beta 94.956(2)
_cell_angle_gamma 90.00
_cell_formula_units_Z 4
_cell_length_a 12.6859(7)
_cell_length_b 20.4319(12)
_cell_length_c 13.4535(7)
_cell_measurement_reflns_used 7830
_cell_measurement_temperature 103(2)
_cell_measurement_theta_max 29.47
_cell_measurement_theta_min 2.51
_cell_volume 3474.1(3)
_computing_cell_refinement 'Bruker SAINT'
_computing_data_collection 'Bruker APEX2'
_computing_data_reduction 'Bruker SAINT'
_computing_molecular_graphics 'Bruker SHELXTL'
_computing_publication_material 'Bruker SHELXTL'
_computing_structure_refinement 'SHELXL-97 (Sheldrick, 2008)'
_computing_structure_solution 'SHELXS-97 (Sheldrick, 2008)'
_diffrn_ambient_temperature 103(2)
_diffrn_measured_fraction_theta_full 0.998
_diffrn_measured_fraction_theta_max 0.998
_diffrn_measurement_device_type 'Bruker APEX-II CCD'
_diffrn_measurement_method '\f and \w scans'
_diffrn_radiation_monochromator graphite
_diffrn_radiation_source 'fine-focus sealed tube'
_diffrn_radiation_type MoK\a
_diffrn_radiation_wavelength 0.71073
_diffrn_reflns_av_R_equivalents 0.0518
_diffrn_reflns_av_sigmaI/netI 0.0667
_diffrn_reflns_limit_h_max 18
_diffrn_reflns_limit_h_min -18
_diffrn_reflns_limit_k_max 29
_diffrn_reflns_limit_k_min -25
_diffrn_reflns_limit_l_max 16
_diffrn_reflns_limit_l_min -19
_diffrn_reflns_number 37418
_diffrn_reflns_theta_full 31.06
_diffrn_reflns_theta_max 31.06
_diffrn_reflns_theta_min 1.61
_exptl_absorpt_coefficient_mu 3.486
_exptl_absorpt_correction_T_max 0.5726
_exptl_absorpt_correction_T_min 0.4883
_exptl_absorpt_correction_type multi-scan
_exptl_absorpt_process_details sadabs
_exptl_crystal_colour colourless
_exptl_crystal_density_diffrn 1.634
_exptl_crystal_density_method 'not measured'
_exptl_crystal_description block
_exptl_crystal_F_000 1696
_exptl_crystal_size_max 0.24
_exptl_crystal_size_mid 0.20
_exptl_crystal_size_min 0.18
_refine_diff_density_max 1.132
_refine_diff_density_min -2.143
_refine_diff_density_rms 0.324
_refine_ls_extinction_method none
_refine_ls_goodness_of_fit_ref 1.096
_refine_ls_hydrogen_treatment constr
_refine_ls_matrix_type full
_refine_ls_number_parameters 423
_refine_ls_number_reflns 11120
_refine_ls_number_restraints 0
_refine_ls_restrained_S_all 1.096
_refine_ls_R_factor_all 0.0629
_refine_ls_R_factor_gt 0.0367
_refine_ls_shift/su_max 0.001
_refine_ls_shift/su_mean 0.000
_refine_ls_structure_factor_coef Fsqd
_refine_ls_weighting_details 'calc w=1/[\s^2^(Fo^2^)+(0.0560P)^2^+0.2662P] where P=(Fo^2^+2Fc^2^)/3'
_refine_ls_weighting_scheme calc
_refine_ls_wR_factor_gt 0.0836
_refine_ls_wR_factor_ref 0.1168
_reflns_number_gt 8239
_reflns_number_total 11120
_reflns_threshold_expression >2sigma(I)
_cod_data_source_file om500232f_si_002.cif
_cod_data_source_block scw788s
_cod_depositor_comments
;
The following automatic conversions were performed:

'_symmetry_cell_setting' value 'Monoclinic' changed to 'monoclinic'
according to
/usr/data/users/saulius/crontab/automatic-downloads/rss-feeds/ACS/lib/dictionaries/cif_core.dic
dictionary named 'cif_core.dic' version 2.4.2 from 2011-04-26.

Automatic conversion script
Id: cif_fix_values 2281 2013-09-26 08:29:07Z andrius 
;
_cod_original_sg_symbol_H-M P2(1)/c
_cod_database_code 4083779

loop_
_symmetry_equiv_pos_as_xyz
'x, y, z'
'-x, y+1/2, -z+1/2'
'-x, -y, -z'
'x, -y-1/2, z-1/2'

loop_
_atom_site_label
_atom_site_type_symbol
_atom_site_fract_x
_atom_site_fract_y
_atom_site_fract_z
_atom_site_U_iso_or_equiv
_atom_site_adp_type
_atom_site_occupancy
_atom_site_symmetry_multiplicity
_atom_site_calc_flag
_atom_site_refinement_flags
Si1 Si 0.24841(9) 0.45953(6) 0.83401(8) 0.0126(2) Uani 1 1 d .
W1 W 0.185661(13) 0.574530(8) 0.850729(12) 0.01431(6) Uani 1 1 d .
C1 C 0.1284(4) 0.5538(2) 0.9834(3) 0.0233(10) Uani 1 1 d .
C2 C 0.3296(4) 0.5982(3) 0.9243(3) 0.0245(10) Uani 1 1 d .
C3 C 0.1365(4) 0.6679(2) 0.8625(3) 0.0229(10) Uani 1 1 d .
C4 C 0.2328(3) 0.5965(2) 0.7123(3) 0.0204(9) Uani 1 1 d .
C5 C 0.0438(4) 0.5470(2) 0.7823(3) 0.0182(9) Uani 1 1 d .
C6 C 0.1319(3) 0.3799(2) 0.6629(3) 0.0178(9) Uani 1 1 d .
C7 C 0.1635(4) 0.4376(3) 0.5998(3) 0.0285(11) Uani 1 1 d .
H7A H 0.1294 0.4775 0.6215 0.043 Uiso 1 1 calc R
H7B H 0.1409 0.4292 0.5295 0.043 Uiso 1 1 calc R
H7C H 0.2405 0.4430 0.6080 0.043 Uiso 1 1 calc R
C8 C 0.0114(4) 0.3726(3) 0.6549(3) 0.0247(10) Uani 1 1 d .
H8A H -0.0078 0.3341 0.6928 0.037 Uiso 1 1 calc R
H8B H -0.0148 0.3673 0.5847 0.037 Uiso 1 1 calc R
H8C H -0.0202 0.4118 0.6820 0.037 Uiso 1 1 calc R
C9 C 0.1830(4) 0.3174(3) 0.6279(3) 0.0289(11) Uani 1 1 d .
H9A H 0.2601 0.3218 0.6365 0.043 Uiso 1 1 calc R
H9B H 0.1605 0.3100 0.5573 0.043 Uiso 1 1 calc R
H9C H 0.1612 0.2802 0.6674 0.043 Uiso 1 1 calc R
C10 C 0.1708(3) 0.3597(2) 0.8511(3) 0.0131(8) Uani 1 1 d .
C11 C 0.1124(3) 0.2977(2) 0.8634(3) 0.0148(8) Uani 1 1 d .
C12 C 0.0079(3) 0.2992(2) 0.8867(3) 0.0207(9) Uani 1 1 d .
H12 H -0.0254 0.3400 0.8969 0.025 Uiso 1 1 calc R
C13 C -0.0477(4) 0.2416(3) 0.8952(3) 0.0242(10) Uani 1 1 d .
H13 H -0.1191 0.2427 0.9115 0.029 Uiso 1 1 calc R
C14 C 0.0010(4) 0.1828(3) 0.8799(3) 0.0229(10) Uani 1 1 d .
H14 H -0.0372 0.1432 0.8857 0.027 Uiso 1 1 calc R
C15 C 0.1052(4) 0.1806(2) 0.8561(3) 0.0200(9) Uani 1 1 d .
H15 H 0.1381 0.1397 0.8456 0.024 Uiso 1 1 calc R
C16 C 0.1607(3) 0.2379(2) 0.8477(3) 0.0156(8) Uani 1 1 d .
H16 H 0.2321 0.2367 0.8313 0.019 Uiso 1 1 calc R
C17 C 0.2630(3) 0.3777(2) 1.0275(3) 0.0165(8) Uani 1 1 d .
C18 C 0.1654(4) 0.3709(2) 1.0864(3) 0.0225(10) Uani 1 1 d .
H18A H 0.1206 0.4098 1.0756 0.034 Uiso 1 1 calc R
H18B H 0.1880 0.3666 1.1576 0.034 Uiso 1 1 calc R
H18C H 0.1253 0.3319 1.0636 0.034 Uiso 1 1 calc R
C19 C 0.3298(3) 0.3162(2) 1.0354(3) 0.0187(9) Uani 1 1 d .
H19A H 0.2883 0.2792 1.0069 0.028 Uiso 1 1 calc R
H19B H 0.3518 0.3073 1.1058 0.028 Uiso 1 1 calc R
H19C H 0.3926 0.3223 0.9988 0.028 Uiso 1 1 calc R
C20 C 0.3304(4) 0.4353(2) 1.0668(3) 0.0219(10) Uani 1 1 d .
H20A H 0.3890 0.4417 1.0248 0.033 Uiso 1 1 calc R
H20B H 0.3588 0.4263 1.1355 0.033 Uiso 1 1 calc R
H20C H 0.2869 0.4750 1.0654 0.033 Uiso 1 1 calc R
C21 C 0.4211(3) 0.3794(2) 0.7950(3) 0.0186(9) Uani 1 1 d .
H21 H 0.3798 0.3448 0.8187 0.022 Uiso 1 1 calc R
C22 C 0.5147(3) 0.3645(2) 0.7619(3) 0.0195(9) Uani 1 1 d .
H22 H 0.5392 0.3206 0.7643 0.023 Uiso 1 1 calc R
C23 C 0.5771(3) 0.4140(2) 0.7236(3) 0.0185(9) Uani 1 1 d .
C24 C 0.5372(3) 0.4784(2) 0.7256(3) 0.0178(9) Uani 1 1 d .
H24 H 0.5768 0.5136 0.7016 0.021 Uiso 1 1 calc R
C25 C 0.4425(3) 0.4900(2) 0.7619(3) 0.0163(8) Uani 1 1 d .
H25 H 0.4176 0.5338 0.7629 0.020 Uiso 1 1 calc R
C26 C 0.7150(4) 0.3357(3) 0.6905(5) 0.0426(15) Uani 1 1 d .
H26A H 0.7342 0.3233 0.7601 0.064 Uiso 1 1 calc R
H26B H 0.7781 0.3348 0.6535 0.064 Uiso 1 1 calc R
H26C H 0.6624 0.3049 0.6603 0.064 Uiso 1 1 calc R
C27 C 0.7304(4) 0.4523(3) 0.6432(5) 0.0420(15) Uani 1 1 d .
H27A H 0.6840 0.4764 0.5940 0.063 Uiso 1 1 calc R
H27B H 0.7890 0.4329 0.6104 0.063 Uiso 1 1 calc R
H27C H 0.7587 0.4825 0.6956 0.063 Uiso 1 1 calc R
C28 C 0.4999(5) 0.1526(3) 0.9534(4) 0.0418(15) Uani 1 1 d .
F1 F 0.4327(3) 0.1684(2) 1.0192(2) 0.0677(13) Uani 1 1 d .
F2 F 0.5847(3) 0.1908(2) 0.9706(3) 0.0743(14) Uani 1 1 d .
F3 F 0.5306(3) 0.0914(2) 0.9704(3) 0.0643(12) Uani 1 1 d .
N1 N 0.1733(3) 0.39466(18) 0.7669(2) 0.0139(7) Uani 1 1 d .
N2 N 0.2310(3) 0.39262(18) 0.9205(2) 0.0139(7) Uani 1 1 d .
N3 N 0.3816(3) 0.44191(18) 0.7966(2) 0.0146(7) Uani 1 1 d .
N4 N 0.6708(3) 0.4011(2) 0.6871(3) 0.0278(9) Uani 1 1 d .
O1 O 0.0944(3) 0.54384(19) 1.0575(3) 0.0359(9) Uani 1 1 d .
O2 O 0.4067(3) 0.6104(2) 0.9690(3) 0.0453(11) Uani 1 1 d .
O3 O 0.1090(3) 0.72097(18) 0.8697(3) 0.0362(9) Uani 1 1 d .
O4 O 0.2508(3) 0.6082(2) 0.6331(2) 0.0327(9) Uani 1 1 d .
O5 O -0.0354(3) 0.53184(17) 0.7429(2) 0.0263(7) Uani 1 1 d .
O6 O 0.3499(3) 0.12090(18) 0.8230(3) 0.0326(8) Uani 1 1 d .
O7 O 0.4175(3) 0.23137(17) 0.8198(3) 0.0303(8) Uani 1 1 d .
O8 O 0.5231(3) 0.14098(18) 0.7666(2) 0.0297(8) Uani 1 1 d .
S1 S 0.44078(9) 0.16284(6) 0.82615(8) 0.0213(2) Uani 1 1 d .

loop_
_atom_site_aniso_label
_atom_site_aniso_U_11
_atom_site_aniso_U_22
_atom_site_aniso_U_33
_atom_site_aniso_U_23
_atom_site_aniso_U_13
_atom_site_aniso_U_12
Si1 0.0130(5) 0.0096(6) 0.0153(5) -0.0001(4) 0.0020(4) 0.0001(4)
W1 0.01520(9) 0.00943(9) 0.01854(9) 0.00030(7) 0.00278(6) 0.00106(7)
C1 0.029(3) 0.014(2) 0.028(2) 0.0018(19) 0.0090(19) 0.006(2)
C2 0.027(3) 0.022(3) 0.026(2) -0.001(2) 0.0035(19) 0.002(2)
C3 0.028(3) 0.019(3) 0.021(2) -0.0012(18) 0.0051(18) 0.000(2)
C4 0.016(2) 0.016(2) 0.029(2) 0.0014(19) 0.0027(17) -0.0002(18)
C5 0.022(2) 0.010(2) 0.023(2) -0.0007(17) 0.0051(17) -0.0002(18)
C6 0.023(2) 0.017(2) 0.0130(17) -0.0011(16) -0.0019(15) 0.0022(18)
C7 0.039(3) 0.028(3) 0.018(2) 0.0023(19) -0.0023(19) 0.000(2)
C8 0.026(2) 0.024(3) 0.023(2) -0.0069(19) -0.0058(18) 0.001(2)
C9 0.047(3) 0.024(3) 0.0160(19) -0.0055(19) 0.001(2) 0.011(2)
C10 0.0112(19) 0.012(2) 0.0163(17) -0.0012(15) 0.0032(14) 0.0026(16)
C11 0.015(2) 0.016(2) 0.0135(16) -0.0012(16) -0.0001(14) -0.0033(17)
C12 0.021(2) 0.019(2) 0.023(2) -0.0054(18) 0.0048(17) 0.0001(19)
C13 0.020(2) 0.029(3) 0.024(2) -0.003(2) 0.0052(18) -0.011(2)
C14 0.027(2) 0.025(3) 0.0160(18) -0.0044(18) 0.0004(17) -0.014(2)
C15 0.028(2) 0.014(2) 0.0176(18) 0.0006(17) 0.0001(17) -0.0060(19)
C16 0.016(2) 0.013(2) 0.0178(18) -0.0014(16) 0.0015(15) -0.0023(16)
C17 0.022(2) 0.014(2) 0.0128(17) 0.0022(16) -0.0016(15) 0.0016(18)
C18 0.030(3) 0.021(2) 0.0179(19) 0.0004(18) 0.0091(17) 0.000(2)
C19 0.024(2) 0.012(2) 0.0195(19) 0.0005(17) -0.0030(16) -0.0001(18)
C20 0.027(2) 0.016(2) 0.022(2) -0.0020(17) -0.0048(18) -0.0032(19)
C21 0.020(2) 0.012(2) 0.024(2) 0.0013(17) 0.0021(16) 0.0007(18)
C22 0.019(2) 0.013(2) 0.027(2) -0.0001(18) 0.0018(17) 0.0041(18)
C23 0.015(2) 0.019(2) 0.022(2) -0.0003(17) 0.0000(16) 0.0006(17)
C24 0.013(2) 0.018(2) 0.0219(19) -0.0024(17) -0.0001(15) -0.0042(18)
C25 0.015(2) 0.014(2) 0.0190(18) 0.0010(16) -0.0008(15) -0.0009(17)
C26 0.026(3) 0.036(4) 0.067(4) -0.006(3) 0.010(3) 0.012(3)
C27 0.023(3) 0.043(4) 0.064(4) -0.001(3) 0.022(3) -0.001(3)
C28 0.045(4) 0.050(4) 0.030(3) -0.005(3) -0.001(2) 0.020(3)
F1 0.083(3) 0.093(3) 0.0279(16) -0.0035(19) 0.0116(17) 0.046(3)
F2 0.051(2) 0.099(4) 0.067(3) -0.041(2) -0.024(2) 0.008(2)
F3 0.089(3) 0.067(3) 0.0357(19) 0.0131(18) 0.0013(19) 0.047(2)
N1 0.0145(17) 0.0131(19) 0.0142(15) -0.0014(13) 0.0014(13) 0.0012(14)
N2 0.0145(17) 0.0124(18) 0.0146(15) -0.0006(13) 0.0000(12) -0.0022(14)
N3 0.0133(17) 0.0137(18) 0.0171(15) 0.0008(14) 0.0025(13) 0.0003(14)
N4 0.0156(19) 0.023(2) 0.045(2) -0.001(2) 0.0076(17) 0.0019(18)
O1 0.050(2) 0.028(2) 0.0326(18) 0.0082(16) 0.0204(17) 0.0121(19)
O2 0.029(2) 0.063(3) 0.043(2) -0.013(2) -0.0062(17) -0.008(2)
O3 0.058(3) 0.0141(19) 0.0375(19) -0.0005(16) 0.0089(17) 0.0104(18)
O4 0.0285(19) 0.043(2) 0.0280(17) 0.0111(17) 0.0075(14) -0.0018(18)
O5 0.0203(17) 0.0202(19) 0.0379(18) -0.0050(15) -0.0009(14) 0.0013(14)
O6 0.0288(19) 0.0182(19) 0.050(2) -0.0051(16) 0.0017(16) -0.0013(16)
O7 0.0312(19) 0.0157(18) 0.045(2) 0.0005(16) 0.0081(16) 0.0071(15)
O8 0.0311(19) 0.029(2) 0.0299(17) -0.0010(15) 0.0082(14) 0.0097(16)
S1 0.0247(6) 0.0151(6) 0.0238(5) -0.0024(4) 0.0002(4) 0.0055(5)

loop_
_atom_type_symbol
_atom_type_description
_atom_type_scat_dispersion_real
_atom_type_scat_dispersion_imag
_atom_type_scat_source
C C 0.0033 0.0016 'International Tables Vol C Tables 4.2.6.8 and 6.1.1.4'
H H 0.0000 0.0000 'International Tables Vol C Tables 4.2.6.8 and 6.1.1.4'
N N 0.0061 0.0033 'International Tables Vol C Tables 4.2.6.8 and 6.1.1.4'
O O 0.0106 0.0060 'International Tables Vol C Tables 4.2.6.8 and 6.1.1.4'
F F 0.0171 0.0103 'International Tables Vol C Tables 4.2.6.8 and 6.1.1.4'
Si Si 0.0817 0.0704 'International Tables Vol C Tables 4.2.6.8 and 6.1.1.4'
S S 0.1246 0.1234 'International Tables Vol C Tables 4.2.6.8 and 6.1.1.4'
W W -0.8490 6.8722 'International Tables Vol C Tables 4.2.6.8 and 6.1.1.4'

loop_
_geom_angle_atom_site_label_1
_geom_angle_atom_site_label_2
_geom_angle_atom_site_label_3
_geom_angle
N2 Si1 N1 71.57(16)
N2 Si1 N3 101.13(16)
N1 Si1 N3 100.09(16)
N2 Si1 C10 35.77(14)
N1 Si1 C10 35.93(14)
N3 Si1 C10 105.47(16)
N2 Si1 W1 126.26(12)
N1 Si1 W1 124.82(12)
N3 Si1 W1 121.08(13)
C10 Si1 W1 133.41(11)
C3 W1 C5 91.70(19)
C3 W1 C1 89.54(18)
C5 W1 C1 88.29(19)
C3 W1 C4 88.89(18)
C5 W1 C4 88.03(17)
C1 W1 C4 175.96(18)
C3 W1 C2 90.4(2)
C5 W1 C2 177.10(18)
C1 W1 C2 89.78(19)
C4 W1 C2 93.96(18)
C3 W1 Si1 179.05(13)
C5 W1 Si1 88.58(13)
C1 W1 Si1 91.37(14)
C4 W1 Si1 90.21(14)
C2 W1 Si1 89.30(15)
O1 C1 W1 177.9(4)
O2 C2 W1 176.6(4)
O3 C3 W1 179.6(5)
O4 C4 W1 174.7(4)
O5 C5 W1 179.2(4)
N1 C6 C9 109.7(3)
N1 C6 C7 106.2(4)
C9 C6 C7 109.6(4)
N1 C6 C8 110.9(3)
C9 C6 C8 110.2(4)
C7 C6 C8 110.1(4)
C6 C7 H7A 109.5
C6 C7 H7B 109.5
H7A C7 H7B 109.5
C6 C7 H7C 109.5
H7A C7 H7C 109.5
H7B C7 H7C 109.5
C6 C8 H8A 109.5
C6 C8 H8B 109.5
H8A C8 H8B 109.5
C6 C8 H8C 109.5
H8A C8 H8C 109.5
H8B C8 H8C 109.5
C6 C9 H9A 109.5
C6 C9 H9B 109.5
H9A C9 H9B 109.5
C6 C9 H9C 109.5
H9A C9 H9C 109.5
H9B C9 H9C 109.5
N2 C10 N1 105.6(4)
N2 C10 C11 127.7(3)
N1 C10 C11 126.7(4)
N2 C10 Si1 52.8(2)
N1 C10 Si1 53.0(2)
C11 C10 Si1 175.4(3)
C12 C11 C16 119.8(4)
C12 C11 C10 120.0(4)
C16 C11 C10 120.1(4)
C13 C12 C11 120.2(4)
C13 C12 H12 119.9
C11 C12 H12 119.9
C14 C13 C12 119.6(4)
C14 C13 H13 120.2
C12 C13 H13 120.2
C13 C14 C15 120.8(4)
C13 C14 H14 119.6
C15 C14 H14 119.6
C16 C15 C14 119.8(4)
C16 C15 H15 120.1
C14 C15 H15 120.1
C15 C16 C11 119.9(4)
C15 C16 H16 120.0
C11 C16 H16 120.0
N2 C17 C19 110.0(3)
N2 C17 C20 106.0(3)
C19 C17 C20 108.8(4)
N2 C17 C18 110.6(3)
C19 C17 C18 111.1(4)
C20 C17 C18 110.2(4)
C17 C18 H18A 109.5
C17 C18 H18B 109.5
H18A C18 H18B 109.5
C17 C18 H18C 109.5
H18A C18 H18C 109.5
H18B C18 H18C 109.5
C17 C19 H19A 109.5
C17 C19 H19B 109.5
H19A C19 H19B 109.5
C17 C19 H19C 109.5
H19A C19 H19C 109.5
H19B C19 H19C 109.5
C17 C20 H20A 109.5
C17 C20 H20B 109.5
H20A C20 H20B 109.5
C17 C20 H20C 109.5
H20A C20 H20C 109.5
H20B C20 H20C 109.5
C22 C21 N3 123.4(4)
C22 C21 H21 118.3
N3 C21 H21 118.3
C21 C22 C23 120.1(4)
C21 C22 H22 119.9
C23 C22 H22 119.9
N4 C23 C22 122.1(4)
N4 C23 C24 121.2(4)
C22 C23 C24 116.6(4)
C25 C24 C23 120.1(4)
C25 C24 H24 120.0
C23 C24 H24 120.0
C24 C25 N3 123.1(4)
C24 C25 H25 118.5
N3 C25 H25 118.5
N4 C26 H26A 109.5
N4 C26 H26B 109.5
H26A C26 H26B 109.5
N4 C26 H26C 109.5
H26A C26 H26C 109.5
H26B C26 H26C 109.5
N4 C27 H27A 109.5
N4 C27 H27B 109.5
H27A C27 H27B 109.5
N4 C27 H27C 109.5
H27A C27 H27C 109.5
H27B C27 H27C 109.5
F1 C28 F3 108.2(5)
F1 C28 F2 107.3(5)
F3 C28 F2 107.5(5)
F1 C28 S1 111.4(4)
F3 C28 S1 111.3(4)
F2 C28 S1 110.9(4)
C10 N1 C6 131.0(4)
C10 N1 Si1 91.1(2)
C6 N1 Si1 137.9(3)
C10 N2 C17 131.5(4)
C10 N2 Si1 91.4(3)
C17 N2 Si1 137.0(3)
C25 N3 C21 116.7(4)
C25 N3 Si1 121.1(3)
C21 N3 Si1 122.1(3)
C23 N4 C26 121.3(4)
C23 N4 C27 120.9(4)
C26 N4 C27 117.8(4)
O7 S1 O6 114.9(2)
O7 S1 O8 115.2(2)
O6 S1 O8 114.7(2)
O7 S1 C28 103.6(3)
O6 S1 C28 102.9(3)
O8 S1 C28 103.2(2)

loop_
_geom_bond_atom_site_label_1
_geom_bond_atom_site_label_2
_geom_bond_distance
Si1 N2 1.821(4)
Si1 N1 1.825(4)
Si1 N3 1.839(4)
Si1 C10 2.285(4)
Si1 W1 2.4973(12)
W1 C3 2.018(5)
W1 C5 2.029(5)
W1 C1 2.030(5)
W1 C4 2.054(5)
W1 C2 2.058(5)
C1 O1 1.138(5)
C2 O2 1.130(6)
C3 O3 1.145(6)
C4 O4 1.134(5)
C5 O5 1.138(5)
C6 N1 1.482(5)
C6 C9 1.524(6)
C6 C7 1.527(6)
C6 C8 1.529(6)
C7 H7A 0.9800
C7 H7B 0.9800
C7 H7C 0.9800
C8 H8A 0.9800
C8 H8B 0.9800
C8 H8C 0.9800
C9 H9A 0.9800
C9 H9B 0.9800
C9 H9C 0.9800
C10 N2 1.336(5)
C10 N1 1.341(5)
C10 C11 1.485(6)
C11 C12 1.388(6)
C11 C16 1.390(6)
C12 C13 1.382(6)
C12 H12 0.9500
C13 C14 1.375(7)
C13 H13 0.9500
C14 C15 1.388(6)
C14 H14 0.9500
C15 C16 1.376(6)
C15 H15 0.9500
C16 H16 0.9500
C17 N2 1.492(5)
C17 C19 1.515(6)
C17 C20 1.522(6)
C17 C18 1.533(6)
C18 H18A 0.9800
C18 H18B 0.9800
C18 H18C 0.9800
C19 H19A 0.9800
C19 H19B 0.9800
C19 H19C 0.9800
C20 H20A 0.9800
C20 H20B 0.9800
C20 H20C 0.9800
C21 C22 1.339(6)
C21 N3 1.374(6)
C21 H21 0.9500
C22 C23 1.409(6)
C22 H22 0.9500
C23 N4 1.351(6)
C23 C24 1.409(6)
C24 C25 1.357(6)
C24 H24 0.9500
C25 N3 1.357(5)
C25 H25 0.9500
C26 N4 1.447(7)
C26 H26A 0.9800
C26 H26B 0.9800
C26 H26C 0.9800
C27 N4 1.447(7)
C27 H27A 0.9800
C27 H27B 0.9800
C27 H27C 0.9800
C28 F1 1.321(6)
C28 F3 1.323(7)
C28 F2 1.334(7)
C28 S1 1.820(5)
O6 S1 1.435(4)
O7 S1 1.432(4)
O8 S1 1.440(3)
